data_7000218
loop_
_publ_author_name
'Lee, Yong-Min'
'Kim, Eun-Sook'
'Kim, Hee-Jin'
'Choi, Hee Jung'
'Kim, Young-Inn'
'Kang, Sung Kwon'
'Choi, Sung-Nak'

_publ_section_title
;
 Selective complexation of 3d metal(ii) ions with multidentate and
 chiral isomers derived from condensation of 2-pyridinecarboxaldehyde
 with triethylenetetramine
;
_journal_issue 1
_journal_name_full 'Dalton Transactions'
_journal_page_first 126
_journal_page_last 133
_journal_paper_doi 10.1039/b815621b
_journal_year 2009
_chemical_formula_moiety 'C18 H24 Cl2 Mn N6'
_chemical_formula_sum 'C18 H24 Cl2 Mn N6'
_chemical_formula_weight 450.27
_chemical_name_systematic
;
?
;
_space_group_IT_number 14
_symmetry_cell_setting monoclinic
_symmetry_space_group_name_Hall '-P 2yn'
_symmetry_space_group_name_H-M 'P 1 21/n 1'
_atom_sites_solution_hydrogens geom
_atom_sites_solution_primary direct
_atom_sites_solution_secondary difmap
_audit_creation_method SHELXL-97
_cell_angle_alpha 90.00
_cell_angle_beta 90.9500(10)
_cell_angle_gamma 90.00
_cell_formula_units_Z 4
_cell_length_a 10.8310(2)
_cell_length_b 15.3580(2)
_cell_length_c 12.2391(2)
_cell_measurement_reflns_used 7007
_cell_measurement_temperature 295(2)
_cell_measurement_theta_max 27.48
_cell_measurement_theta_min 2.49
_cell_volume 2035.60(6)
_computing_cell_refinement 'Bruker SMART'
_computing_data_collection 'Bruker SMART'
_computing_data_reduction 'Bruker SMART'
_computing_molecular_graphics 'Bruker SHELXTL'
_computing_publication_material 'Bruker SHELXTL'
_computing_structure_refinement 'SHELXL-97 (Sheldrick, 1997)'
_computing_structure_solution 'SHELXS-97 (Sheldrick, 1990)'
_diffrn_ambient_temperature 295(2)
_diffrn_measured_fraction_theta_full 1.000
_diffrn_measured_fraction_theta_max 1.000
_diffrn_measurement_device_type 'CCD area detector'
_diffrn_measurement_method 'phi and omega scans'
_diffrn_radiation_monochromator graphite
_diffrn_radiation_source 'fine-focus sealed tube'
_diffrn_radiation_type MoK\a
_diffrn_radiation_wavelength 0.71073
_diffrn_reflns_av_R_equivalents 0.0242
_diffrn_reflns_av_sigmaI/netI 0.0252
_diffrn_reflns_limit_h_max 14
_diffrn_reflns_limit_h_min -14
_diffrn_reflns_limit_k_max 19
_diffrn_reflns_limit_k_min -19
_diffrn_reflns_limit_l_max 15
_diffrn_reflns_limit_l_min -11
_diffrn_reflns_number 18880
_diffrn_reflns_theta_full 27.50
_diffrn_reflns_theta_max 27.50
_diffrn_reflns_theta_min 2.13
_diffrn_standards_decay_% 0
_exptl_absorpt_coefficient_mu 0.927
_exptl_absorpt_correction_T_max 0.793
_exptl_absorpt_correction_T_min 0.692
_exptl_absorpt_correction_type empirical
_exptl_absorpt_process_details 'SADABS 2.03, (Sheldrick, 2002)'
_exptl_crystal_colour colorless
_exptl_crystal_density_diffrn 1.469
_exptl_crystal_density_method 'not measured'
_exptl_crystal_description block
_exptl_crystal_F_000 932
_exptl_crystal_size_max 0.3
_exptl_crystal_size_mid 0.3
_exptl_crystal_size_min 0.25
_refine_diff_density_max 0.284
_refine_diff_density_min -0.298
_refine_diff_density_rms 0.045
_refine_ls_extinction_method none
_refine_ls_goodness_of_fit_ref 1.031
_refine_ls_hydrogen_treatment mixed
_refine_ls_matrix_type full
_refine_ls_number_parameters 252
_refine_ls_number_reflns 4667
_refine_ls_number_restraints 0
_refine_ls_restrained_S_all 1.031
_refine_ls_R_factor_all 0.0453
_refine_ls_R_factor_gt 0.0309
_refine_ls_shift/su_max 0.001
_refine_ls_shift/su_mean 0.000
_refine_ls_structure_factor_coef Fsqd
_refine_ls_weighting_details 'calc w=1/[\s^2^(Fo^2^)+(0.0341P)^2^+0.5926P] where P=(Fo^2^+2Fc^2^)/3'
_refine_ls_weighting_scheme calc
_refine_ls_wR_factor_gt 0.0707
_refine_ls_wR_factor_ref 0.0777
_reflns_number_gt 3655
_reflns_number_total 4667
_reflns_threshold_expression >2sigma(I)
_cod_data_source_file b815621b.txt
_cod_data_source_block Mn(edibPy)Cl2
_cod_original_sg_symbol_H-M 'P 21/n'
_cod_database_code 7000218

loop_
_symmetry_equiv_pos_as_xyz
'x, y, z'
'-x+1/2, y+1/2, -z+1/2'
'-x, -y, -z'
'x-1/2, -y-1/2, z-1/2'

loop_
_atom_site_label
_atom_site_type_symbol
_atom_site_fract_x
_atom_site_fract_y
_atom_site_fract_z
_atom_site_U_iso_or_equiv
_atom_site_adp_type
_atom_site_occupancy
_atom_site_symmetry_multiplicity
_atom_site_calc_flag
_atom_site_refinement_flags
_atom_site_disorder_assembly
_atom_site_disorder_group
Mn Mn 0.41610(2) 0.238550(17) 0.65612(2) 0.03322(9) Uani 1 1 d . . .
Cl1 Cl 0.31622(4) 0.14991(4) 0.79511(4) 0.05017(13) Uani 1 1 d . . .
Cl2 Cl 0.48138(5) 0.36330(3) 0.76973(5) 0.05384(14) Uani 1 1 d . . .
N1 N 0.60151(13) 0.16586(10) 0.68101(13) 0.0402(4) Uani 1 1 d . . .
C2 C 0.62015(18) 0.10299(13) 0.75455(17) 0.0491(5) Uani 1 1 d . . .
H2 H 0.5546 0.0869 0.7983 0.059 Uiso 1 1 calc R . .
C3 C 0.73142(19) 0.06054(14) 0.76929(19) 0.0553(5) Uani 1 1 d . . .
H3 H 0.7401 0.0164 0.8208 0.066 Uiso 1 1 calc R . .
C4 C 0.82870(18) 0.08504(14) 0.70627(19) 0.0539(5) Uani 1 1 d . . .
H4 H 0.9049 0.0577 0.7143 0.065 Uiso 1 1 calc R . .
C5 C 0.81219(16) 0.15044(13) 0.63106(18) 0.0481(5) Uani 1 1 d . . .
H5 H 0.8775 0.1681 0.5879 0.058 Uiso 1 1 calc R . .
C6 C 0.69771(15) 0.19003(11) 0.61977(15) 0.0376(4) Uani 1 1 d . . .
C7 C 0.67506(15) 0.26290(12) 0.53990(17) 0.0408(4) Uani 1 1 d . . .
H7 H 0.7280 0.2550 0.4765 0.049 Uiso 1 1 calc R . .
N8 N 0.69836(15) 0.34762(11) 0.58779(18) 0.0485(4) Uani 1 1 d . . .
H8 H 0.6648(18) 0.3492(12) 0.6482(17) 0.035(6) Uiso 1 1 d . . .
C9 C 0.62440(19) 0.40867(13) 0.52052(19) 0.0537(5) Uani 1 1 d . . .
H9A H 0.6767 0.4390 0.4694 0.064 Uiso 1 1 calc R . .
H9B H 0.5848 0.4514 0.5666 0.064 Uiso 1 1 calc R . .
C10 C 0.52757(18) 0.35468(13) 0.45906(18) 0.0499(5) Uani 1 1 d . . .
H10A H 0.4452 0.3764 0.4727 0.060 Uiso 1 1 calc R . .
H10B H 0.5418 0.3560 0.3810 0.060 Uiso 1 1 calc R . .
N11 N 0.54285(12) 0.26520(9) 0.50259(13) 0.0368(3) Uani 1 1 d . . .
C12 C 0.51530(17) 0.19745(14) 0.42070(16) 0.0465(5) Uani 1 1 d . . .
H12A H 0.5521 0.1428 0.4439 0.056 Uiso 1 1 calc R . .
H12B H 0.5510 0.2137 0.3515 0.056 Uiso 1 1 calc R . .
C13 C 0.37717(17) 0.18591(14) 0.40604(15) 0.0456(4) Uani 1 1 d . . .
H13A H 0.3402 0.2408 0.3840 0.055 Uiso 1 1 calc R . .
H13B H 0.3607 0.1437 0.3487 0.055 Uiso 1 1 calc R . .
N14 N 0.32113(13) 0.15603(9) 0.50863(12) 0.0369(3) Uani 1 1 d . . .
C15 C 0.32944(19) 0.06007(12) 0.52599(19) 0.0522(5) Uani 1 1 d . . .
H15A H 0.3895 0.0464 0.5831 0.063 Uiso 1 1 calc R . .
H15B H 0.3532 0.0308 0.4593 0.063 Uiso 1 1 calc R . .
C16 C 0.1994(2) 0.03226(14) 0.5597(2) 0.0676(7) Uani 1 1 d . . .
H16A H 0.1588 0.0001 0.5011 0.081 Uiso 1 1 calc R . .
H16B H 0.2035 -0.0044 0.6241 0.081 Uiso 1 1 calc R . .
N17 N 0.13193(15) 0.11226(11) 0.58260(18) 0.0488(4) Uani 1 1 d . . .
H17 H 0.1494(17) 0.1288(12) 0.6424(17) 0.033(6) Uiso 1 1 d . . .
C18 C 0.18574(15) 0.17419(12) 0.50829(16) 0.0408(4) Uani 1 1 d . . .
H18 H 0.1521 0.1636 0.4347 0.049 Uiso 1 1 calc R . .
C19 C 0.15705(15) 0.26614(12) 0.54058(15) 0.0374(4) Uani 1 1 d . . .
C20 C 0.04351(16) 0.30211(14) 0.51203(18) 0.0501(5) Uani 1 1 d . . .
H20 H -0.0118 0.2714 0.4677 0.060 Uiso 1 1 calc R . .
C21 C 0.01379(19) 0.38307(15) 0.5498(2) 0.0624(6) Uani 1 1 d . . .
H21 H -0.0629 0.4075 0.5335 0.075 Uiso 1 1 calc R . .
C22 C 0.0994(2) 0.42773(14) 0.6124(2) 0.0621(6) Uani 1 1 d . . .
H22 H 0.0816 0.4830 0.6388 0.074 Uiso 1 1 calc R . .
C23 C 0.21154(18) 0.38947(13) 0.63529(19) 0.0512(5) Uani 1 1 d . . .
H23 H 0.2696 0.4206 0.6763 0.061 Uiso 1 1 calc R . .
N24 N 0.24105(13) 0.30938(10) 0.60132(13) 0.0397(4) Uani 1 1 d . . .

loop_
_atom_site_aniso_label
_atom_site_aniso_U_11
_atom_site_aniso_U_22
_atom_site_aniso_U_33
_atom_site_aniso_U_23
_atom_site_aniso_U_13
_atom_site_aniso_U_12
Mn 0.02907(13) 0.03764(15) 0.03282(16) -0.00184(11) -0.00363(10) 0.00478(10)
Cl1 0.0433(2) 0.0668(3) 0.0405(3) 0.0071(2) 0.00423(19) -0.0006(2)
Cl2 0.0513(3) 0.0555(3) 0.0541(3) -0.0178(2) -0.0169(2) 0.0053(2)
N1 0.0339(7) 0.0417(8) 0.0450(10) 0.0065(7) 0.0019(6) 0.0058(6)
C2 0.0449(10) 0.0512(11) 0.0511(13) 0.0146(10) 0.0013(9) 0.0061(9)
C3 0.0534(12) 0.0534(12) 0.0587(14) 0.0140(10) -0.0101(10) 0.0135(10)
C4 0.0387(10) 0.0556(12) 0.0671(15) -0.0025(11) -0.0112(9) 0.0146(9)
C5 0.0301(8) 0.0507(11) 0.0633(14) -0.0010(10) -0.0004(8) 0.0041(8)
C6 0.0316(8) 0.0367(9) 0.0444(11) -0.0004(8) -0.0006(7) 0.0013(7)
C7 0.0291(8) 0.0430(10) 0.0506(12) 0.0054(9) 0.0034(7) -0.0002(7)
N8 0.0404(8) 0.0423(9) 0.0626(13) 0.0049(9) -0.0037(8) -0.0060(7)
C9 0.0572(12) 0.0382(10) 0.0657(15) 0.0097(10) -0.0008(10) -0.0007(9)
C10 0.0466(10) 0.0474(11) 0.0555(13) 0.0152(10) -0.0033(9) 0.0010(9)
N11 0.0332(7) 0.0378(8) 0.0391(9) 0.0026(7) -0.0016(6) 0.0013(6)
C12 0.0458(10) 0.0556(12) 0.0383(11) -0.0053(9) 0.0063(8) 0.0005(9)
C13 0.0495(10) 0.0549(12) 0.0324(11) -0.0064(9) -0.0026(8) -0.0023(9)
N14 0.0372(7) 0.0376(8) 0.0359(9) -0.0040(7) -0.0015(6) 0.0000(6)
C15 0.0586(12) 0.0382(10) 0.0599(14) -0.0085(10) -0.0009(10) 0.0027(9)
C16 0.0731(15) 0.0406(11) 0.0894(19) -0.0061(12) 0.0149(13) -0.0101(11)
N17 0.0461(9) 0.0437(10) 0.0565(13) -0.0040(9) 0.0006(8) -0.0100(7)
C18 0.0349(8) 0.0478(10) 0.0395(11) -0.0043(8) -0.0081(7) -0.0054(8)
C19 0.0307(8) 0.0428(10) 0.0385(10) 0.0075(8) -0.0060(7) -0.0017(7)
C20 0.0335(9) 0.0544(12) 0.0619(14) 0.0181(10) -0.0131(8) -0.0029(8)
C21 0.0373(10) 0.0578(14) 0.0918(19) 0.0194(13) -0.0076(11) 0.0126(9)
C22 0.0537(12) 0.0450(12) 0.0874(18) 0.0000(12) -0.0057(11) 0.0179(10)
C23 0.0461(10) 0.0416(11) 0.0655(15) -0.0073(10) -0.0113(9) 0.0089(9)
N24 0.0338(7) 0.0384(8) 0.0465(10) -0.0037(7) -0.0096(6) 0.0053(6)

loop_
_atom_type_symbol
_atom_type_description
_atom_type_scat_dispersion_real
_atom_type_scat_dispersion_imag
_atom_type_scat_source
C C 0.0033 0.0016 'International Tables Vol C Tables 4.2.6.8 and 6.1.1.4'
H H 0.0000 0.0000 'International Tables Vol C Tables 4.2.6.8 and 6.1.1.4'
Cl Cl 0.1484 0.1585 'International Tables Vol C Tables 4.2.6.8 and 6.1.1.4'
Mn Mn 0.3368 0.7283 'International Tables Vol C Tables 4.2.6.8 and 6.1.1.4'
N N 0.0061 0.0033 'International Tables Vol C Tables 4.2.6.8 and 6.1.1.4'

loop_
_geom_angle_atom_site_label_1
_geom_angle_atom_site_label_2
_geom_angle_atom_site_label_3
_geom_angle
_geom_angle_site_symmetry_1
_geom_angle_site_symmetry_3
_geom_angle_publ_flag
N24 Mn N1 170.40(6) . . ?
N24 Mn N11 100.00(5) . . ?
N1 Mn N11 71.11(5) . . ?
N24 Mn N14 71.88(5) . . ?
N1 Mn N14 101.70(5) . . ?
N11 Mn N14 75.22(5) . . ?
N24 Mn Cl1 95.45(4) . . ?
N1 Mn Cl1 91.88(4) . . ?
N11 Mn Cl1 155.83(4) . . ?
N14 Mn Cl1 92.28(4) . . ?
N24 Mn Cl2 91.40(4) . . ?
N1 Mn Cl2 93.48(4) . . ?
N11 Mn Cl2 98.51(4) . . ?
N14 Mn Cl2 160.42(4) . . ?
Cl1 Mn Cl2 99.58(2) . . ?
C2 N1 C6 117.77(15) . . ?
C2 N1 Mn 124.04(12) . . ?
C6 N1 Mn 118.16(11) . . ?
N1 C2 C3 123.55(19) . . ?
N1 C2 H2 118.2 . . ?
C3 C2 H2 118.2 . . ?
C4 C3 C2 118.39(19) . . ?
C4 C3 H3 120.8 . . ?
C2 C3 H3 120.8 . . ?
C3 C4 C5 119.10(18) . . ?
C3 C4 H4 120.5 . . ?
C5 C4 H4 120.5 . . ?
C4 C5 C6 119.63(18) . . ?
C4 C5 H5 120.2 . . ?
C6 C5 H5 120.2 . . ?
N1 C6 C5 121.55(17) . . ?
N1 C6 C7 116.62(14) . . ?
C5 C6 C7 121.83(16) . . ?
N8 C7 N11 105.19(14) . . ?
N8 C7 C6 112.36(17) . . ?
N11 C7 C6 111.16(14) . . ?
N8 C7 H7 109.3 . . ?
N11 C7 H7 109.3 . . ?
C6 C7 H7 109.3 . . ?
C7 N8 C9 104.82(16) . . ?
C7 N8 H8 108.1(13) . . ?
C9 N8 H8 103.7(14) . . ?
N8 C9 C10 106.99(16) . . ?
N8 C9 H9A 110.3 . . ?
C10 C9 H9A 110.3 . . ?
N8 C9 H9B 110.3 . . ?
C10 C9 H9B 110.3 . . ?
H9A C9 H9B 108.6 . . ?
N11 C10 C9 104.77(15) . . ?
N11 C10 H10A 110.8 . . ?
C9 C10 H10A 110.8 . . ?
N11 C10 H10B 110.8 . . ?
C9 C10 H10B 110.8 . . ?
H10A C10 H10B 108.9 . . ?
C12 N11 C10 112.98(15) . . ?
C12 N11 C7 111.93(14) . . ?
C10 N11 C7 103.42(13) . . ?
C12 N11 Mn 107.63(11) . . ?
C10 N11 Mn 112.38(11) . . ?
C7 N11 Mn 108.45(11) . . ?
N11 C12 C13 110.62(15) . . ?
N11 C12 H12A 109.5 . . ?
C13 C12 H12A 109.5 . . ?
N11 C12 H12B 109.5 . . ?
C13 C12 H12B 109.5 . . ?
H12A C12 H12B 108.1 . . ?
N14 C13 C12 110.79(15) . . ?
N14 C13 H13A 109.5 . . ?
C12 C13 H13A 109.5 . . ?
N14 C13 H13B 109.5 . . ?
C12 C13 H13B 109.5 . . ?
H13A C13 H13B 108.1 . . ?
C13 N14 C15 113.79(15) . . ?
C13 N14 C18 110.93(14) . . ?
C15 N14 C18 104.00(14) . . ?
C13 N14 Mn 107.20(10) . . ?
C15 N14 Mn 112.78(12) . . ?
C18 N14 Mn 108.04(10) . . ?
N14 C15 C16 105.05(16) . . ?
N14 C15 H15A 110.7 . . ?
C16 C15 H15A 110.7 . . ?
N14 C15 H15B 110.7 . . ?
C16 C15 H15B 110.7 . . ?
H15A C15 H15B 108.8 . . ?
N17 C16 C15 106.37(16) . . ?
N17 C16 H16A 110.5 . . ?
C15 C16 H16A 110.5 . . ?
N17 C16 H16B 110.5 . . ?
C15 C16 H16B 110.5 . . ?
H16A C16 H16B 108.6 . . ?
C18 N17 C16 102.99(17) . . ?
C18 N17 H17 106.0(14) . . ?
C16 N17 H17 109.5(14) . . ?
N17 C18 N14 106.36(15) . . ?
N17 C18 C19 111.48(16) . . ?
N14 C18 C19 112.51(14) . . ?
N17 C18 H18 108.8 . . ?
N14 C18 H18 108.8 . . ?
C19 C18 H18 108.8 . . ?
N24 C19 C20 122.18(18) . . ?
N24 C19 C18 118.06(14) . . ?
C20 C19 C18 119.67(16) . . ?
C21 C20 C19 119.33(19) . . ?
C21 C20 H20 120.3 . . ?
C19 C20 H20 120.3 . . ?
C20 C21 C22 118.78(18) . . ?
C20 C21 H21 120.6 . . ?
C22 C21 H21 120.6 . . ?
C23 C22 C21 119.1(2) . . ?
C23 C22 H22 120.5 . . ?
C21 C22 H22 120.5 . . ?
N24 C23 C22 122.98(19) . . ?
N24 C23 H23 118.5 . . ?
C22 C23 H23 118.5 . . ?
C23 N24 C19 117.63(15) . . ?
C23 N24 Mn 123.32(12) . . ?
C19 N24 Mn 118.72(11) . . ?

loop_
_geom_bond_atom_site_label_1
_geom_bond_atom_site_label_2
_geom_bond_distance
_geom_bond_site_symmetry_2
_geom_bond_publ_flag
Mn N24 2.2773(14) . ?
Mn N1 2.3134(14) . ?
Mn N11 2.3809(15) . ?
Mn N14 2.4210(15) . ?
Mn Cl1 2.4451(5) . ?
Mn Cl2 2.4640(5) . ?
N1 C2 1.333(2) . ?
N1 C6 1.346(2) . ?
C2 C3 1.379(3) . ?
C2 H2 0.9300 . ?
C3 C4 1.369(3) . ?
C3 H3 0.9300 . ?
C4 C5 1.372(3) . ?
C4 H4 0.9300 . ?
C5 C6 1.386(2) . ?
C5 H5 0.9300 . ?
C6 C7 1.503(3) . ?
C7 N8 1.447(3) . ?
C7 N11 1.496(2) . ?
C7 H7 0.9800 . ?
N8 C9 1.475(3) . ?
N8 H8 0.83(2) . ?
C9 C10 1.525(3) . ?
C9 H9A 0.9700 . ?
C9 H9B 0.9700 . ?
C10 N11 1.482(2) . ?
C10 H10A 0.9700 . ?
C10 H10B 0.9700 . ?
N11 C12 1.472(2) . ?
C12 C13 1.514(3) . ?
C12 H12A 0.9700 . ?
C12 H12B 0.9700 . ?
C13 N14 1.477(2) . ?
C13 H13A 0.9700 . ?
C13 H13B 0.9700 . ?
N14 C15 1.492(2) . ?
N14 C18 1.493(2) . ?
C15 C16 1.535(3) . ?
C15 H15A 0.9700 . ?
C15 H15B 0.9700 . ?
C16 N17 1.459(3) . ?
C16 H16A 0.9700 . ?
C16 H16B 0.9700 . ?
N17 C18 1.445(3) . ?
N17 H17 0.80(2) . ?
C18 C19 1.500(3) . ?
C18 H18 0.9800 . ?
C19 N24 1.341(2) . ?
C19 C20 1.387(2) . ?
C20 C21 1.367(3) . ?
C20 H20 0.9300 . ?
C21 C22 1.376(3) . ?
C21 H21 0.9300 . ?
C22 C23 1.374(3) . ?
C22 H22 0.9300 . ?
C23 N24 1.339(2) . ?
C23 H23 0.9300 . ?

loop_
_geom_hbond_atom_site_label_D
_geom_hbond_atom_site_label_H
_geom_hbond_atom_site_label_A
_geom_hbond_distance_DH
_geom_hbond_distance_HA
_geom_hbond_distance_DA
_geom_hbond_angle_DHA
_geom_hbond_site_symmetry_A
N8 H8 Cl2 0.83(2) 2.51(2) 3.273(2) 153.2(18) .
N17 H17 Cl1 0.80(2) 2.60(2) 3.303(2) 148.7(17) .
